data_4323869
loop_
_publ_author_name
'Maurits D. Janssen'
'Johannes G. Donkervoort'
'Sofia B. van Berlekom'
'Anthony L. Spek'
'David M. Grove'
'Gerard van Koten'

_publ_section_title
;
 Copper(I) Arenethiolates with Intramolecular Coordination and the
 Formation of Mixed Organo(arenethiolato)copper(I) Aggregates. X-ray
 Structures of Trimeric [Cu(SC6H4NMe2-2)]3, Nonameric
 [Cu(S-1-C10H6NMe2-8)]9, and Hexanuclear
 [Cu3(S-1-C10H6NMe2-8)2(C\\tbCtBu)]2
;
_journal_name_full 'Inorganic Chemistry'
_journal_page_first 4752
_journal_page_last 4763
_journal_paper_doi 10.1021/ic951664q
_journal_volume 35
_journal_year 1996
_chemical_formula_sum 'C24 H30 Cu3 N3 S3'
_chemical_formula_weight 647.36
_chemical_name_systematic
;
 ?
;
_space_group_IT_number 146
_symmetry_cell_setting trigonal
_symmetry_space_group_name_Hall 'R 3'
_symmetry_space_group_name_H-M 'R 3 :H'
_cell_angle_alpha 90
_cell_angle_beta 90
_cell_angle_gamma 120
_cell_formula_units_Z 3
_cell_length_a 18.2325(7)
_cell_length_b 18.2325(7)
_cell_length_c 6.8410(4)
_cell_volume 1969.44(16)
_computing_publication_material 'PLATON (Spek, 1990)'
_diffrn_radiation_type 'Mo K\a'
_diffrn_radiation_wavelength 0.71073
_diffrn_reflns_av_R_equivalents 0.0000
_diffrn_reflns_av_sigmaI/netI 0.0000
_diffrn_reflns_limit_h_max 0
_diffrn_reflns_limit_h_min 0
_diffrn_reflns_limit_k_max 0
_diffrn_reflns_limit_k_min 0
_diffrn_reflns_limit_l_max 0
_diffrn_reflns_limit_l_min 0
_diffrn_reflns_number 0
_diffrn_reflns_reduction_process
;
 ?
;
_diffrn_reflns_theta_max 0.00
_diffrn_reflns_theta_min 0.00
_exptl_absorpt_coefficient_mu 2.66
_exptl_crystal_density_diffrn 1.638
_exptl_crystal_F_000 990
_refine_diff_density_max 0.000
_refine_diff_density_min 0.000
_refine_ls_abs_structure_details
;
 ?
;
_refine_ls_goodness_of_fit_all 0.000
_refine_ls_number_parameters 0
_refine_ls_number_reflns 0
_refine_ls_R_factor_all 0.0000
_refine_ls_R_factor_obs 0.0000
_refine_ls_shift/esd_max 0.000
_refine_ls_shift/esd_mean 0.000
_refine_ls_wR_factor_all 0.0000
_refine_ls_wR_factor_obs 0.0000
_reflns_number_observed 0
_reflns_number_total 0
_cod_data_source_file ic951664q_1.cif
_cod_data_source_block '[cusc6'
_cod_original_sg_symbol_H-M 'R 3'
_cod_original_formula_sum ' C24 H30 Cu3 N3 S3'
_cod_database_code 4323869

loop_
_symmetry_equiv_pos_as_xyz
x,y,z
-y,x-y,z
-x+y,-x,z
1/3+x,2/3+y,2/3+z
1/3-y,2/3+x-y,2/3+z
1/3-x+y,2/3-x,2/3+z
2/3+x,1/3+y,1/3+z
2/3-y,1/3+x-y,1/3+z
2/3-x+y,1/3-x,1/3+z

loop_
_atom_site_aniso_label
_atom_site_aniso_U_11
_atom_site_aniso_U_22
_atom_site_aniso_U_33
_atom_site_aniso_U_23
_atom_site_aniso_U_13
_atom_site_aniso_U_12
Cu1 0.0319(2) 0.0336(2) 0.0355(2) 0.0031(2) 0.0004(1) 0.0131(2)
S1 0.0358(4) 0.0323(4) 0.0262(3) 0.0038(3) 0.0071(3) 0.0147(3)
N1 0.0292(13) 0.0384(12) 0.0343(12) -0.0017(10) 0.0052(10) 0.0154(11)
C1 0.0307(13) 0.0264(13) 0.0310(13) 0.0025(11) 0.0008(10) 0.0150(11)
C2 0.0320(14) 0.0346(14) 0.0303(14) -0.0025(11) -0.0009(10) 0.0172(12)
C3 0.045(2) 0.0497(19) 0.0436(18) -0.0143(15) 0.0011(16) 0.0190(17)
C4 0.049(2) 0.046(2) 0.0506(18) -0.0170(16) -0.0118(18) 0.0183(18)
C5 0.0350(18) 0.0321(17) 0.059(2) -0.0012(14) -0.0067(15) 0.0132(14)
C6 0.0321(14) 0.0323(15) 0.0433(16) 0.0052(11) 0.0014(12) 0.0161(12)
C7 0.048(2) 0.058(2) 0.0415(18) 0.0111(15) 0.0125(16) 0.0237(17)
C8 0.044(2) 0.065(2) 0.057(2) -0.0053(16) -0.0088(17) 0.0320(16)

loop_
_atom_site_label
_atom_site_thermal_displace_type
_atom_site_fract_x
_atom_site_fract_y
_atom_site_fract_z
_atom_site_occupancy
_atom_site_U_iso_or_equiv
Cu1 Uani -0.03118(2) 0.06540(5) 0.32823 1.000 0.0351(1)
S1 Uani 0.10217(5) 0.14926(10) 0.23521(12) 1.000 0.0325(2)
N1 Uani -0.01074(17) 0.1491(3) 0.5733(4) 1.000 0.0346(7)
C1 Uani 0.13498(18) 0.2195(4) 0.4376(4) 1.000 0.0290(8)
C2 Uani 0.0784(2) 0.2140(4) 0.5834(5) 1.000 0.0321(8)
C3 Uani 0.1079(3) 0.2731(5) 0.7363(6) 1.000 0.0482(11)
C4 Uani 0.1916(3) 0.3376(6) 0.7411(7) 1.000 0.0510(11)
C5 Uani 0.2471(2) 0.3441(5) 0.5985(6) 1.000 0.0436(11)
C6 Uani 0.2191(2) 0.2846(4) 0.4482(5) 1.000 0.0359(9)
C7 Uani -0.0402(3) 0.0990(6) 0.7583(7) 1.000 0.0504(11)
C8 Uani -0.0627(3) 0.1891(6) 0.5352(7) 1.000 0.0532(12)
H31 Uiso 0.0690(3) 0.2687(5) 0.8405(6) 1.000 0.059(8)
H41 Uiso 0.2112(3) 0.3790(6) 0.8477(7) 1.000 0.059(8)
H51 Uiso 0.3060(2) 0.3903(5) 0.6018(6) 1.000 0.059(8)
H61 Uiso 0.2594(2) 0.2884(4) 0.3482(5) 1.000 0.059(8)
H71 Uiso -0.0013(3) 0.0783(6) 0.7892(7) 1.000 0.063(7)
H72 Uiso -0.0973(3) 0.0508(6) 0.7387(7) 1.000 0.063(7)
H73 Uiso -0.0409(3) 0.1339(6) 0.8666(7) 1.000 0.063(7)
H81 Uiso -0.1219(3) 0.1439(6) 0.5243(7) 1.000 0.063(7)
H82 Uiso -0.0458(3) 0.2230(6) 0.4151(7) 1.000 0.063(7)
H83 Uiso -0.0566(3) 0.2255(6) 0.6468(7) 1.000 0.063(7)

loop_
_atom_type_symbol
_atom_type_description
_atom_type_scat_dispersion_real
_atom_type_scat_dispersion_imag
_atom_type_scat_source
S S 0.1246 0.1234 'International Tables Vol C Tables 4.2.6.8 and 6.1.1.4'
N N 0.0061 0.0033 'International Tables Vol C Tables 4.2.6.8 and 6.1.1.4'
Cu Cu 0.3201 1.2651 'International Tables Vol C Tables 4.2.6.8 and 6.1.1.4'
H H 0.0000 0.0000 'International Tables Vol C Tables 4.2.6.8 and 6.1.1.4'
C C 0.0033 0.0016 'International Tables Vol C Tables 4.2.6.8 and 6.1.1.4'

loop_
_geom_angle_atom_site_label_1
_geom_angle_atom_site_label_2
_geom_angle_atom_site_label_3
_geom_angle
_geom_angle_site_symmetry_1
_geom_angle_site_symmetry_2
_geom_angle_site_symmetry_3
_geom_angle_publ_flag
S1 Cu1 N1 89.61(9) . . . yes
Cu1 Cu1 S1 109.15(4) 2_555 . . yes
S1 Cu1 S1 141.58(4) . . 2_555 yes
Cu1 Cu1 S1 52.01(3) 3_555 . . yes
Cu1 Cu1 N1 129.39(8) 2_555 . . yes
S1 Cu1 N1 128.58(10) 2_555 . . yes
Cu1 Cu1 N1 107.35(10) 3_555 . . yes
Cu1 Cu1 S1 52.81(4) 2_555 . 2_555 yes
Cu1 Cu1 Cu1 60.00(2) 2_555 . 3_555 yes
Cu1 Cu1 S1 109.91(5) 3_555 . 2_555 yes
Cu1 S1 C1 97.54(14) . . . yes
Cu1 S1 Cu1 75.18(4) . . 3_555 yes
Cu1 S1 C1 108.35(14) 3_555 . . yes
Cu1 N1 C2 109.7(2) . . . yes
Cu1 N1 C7 110.0(3) . . . yes
Cu1 N1 C8 106.5(3) . . . yes
C2 N1 C7 111.7(3) . . . yes
C2 N1 C8 109.7(4) . . . yes
C7 N1 C8 109.1(4) . . . yes
S1 C1 C2 122.2(3) . . . yes
S1 C1 C6 119.0(3) . . . yes
C2 C1 C6 118.7(4) . . . no
N1 C2 C1 120.4(3) . . . yes
N1 C2 C3 120.2(4) . . . yes
C1 C2 C3 119.3(5) . . . no
C2 C3 C4 120.4(5) . . . no
C3 C4 C5 120.7(5) . . . no
C4 C5 C6 119.5(5) . . . no
C1 C6 C5 121.3(4) . . . no
C2 C3 H31 119.7(7) . . . no
C4 C3 H31 119.8(6) . . . no
C3 C4 H41 119.6(7) . . . no
C5 C4 H41 119.7(7) . . . no
C4 C5 H51 120.3(5) . . . no
C6 C5 H51 120.3(5) . . . no
C1 C6 H61 119.3(5) . . . no
C5 C6 H61 119.3(5) . . . no
N1 C7 H71 108.1(6) . . . no
N1 C7 H72 109.2(5) . . . no
N1 C7 H73 111.1(6) . . . no
H71 C7 H72 109.5(8) . . . no
H71 C7 H73 109.5(7) . . . no
H72 C7 H73 109.4(8) . . . no
N1 C8 H81 107.8(6) . . . no
N1 C8 H82 112.4(6) . . . no
N1 C8 H83 108.2(6) . . . no
H81 C8 H82 109.5(7) . . . no
H81 C8 H83 109.4(8) . . . no
H82 C8 H83 109.4(8) . . . no

loop_
_geom_bond_atom_site_label_1
_geom_bond_atom_site_label_2
_geom_bond_distance
_geom_bond_site_symmetry_1
_geom_bond_site_symmetry_2
_geom_bond_publ_flag
Cu1 S1 2.2218(12) . . yes
Cu1 N1 2.170(3) . . yes
Cu1 Cu1 2.6962(9) . 2_555 yes
Cu1 S1 2.1980(15) . 2_555 yes
Cu1 Cu1 2.6962(9) . 3_555 yes
S1 C1 1.774(4) . . yes
N1 C2 1.457(6) . . yes
N1 C7 1.495(6) . . yes
N1 C8 1.479(7) . . yes
C1 C2 1.402(5) . . no
C1 C6 1.395(6) . . no
C2 C3 1.402(7) . . no
C3 C4 1.385(9) . . no
C4 C5 1.367(7) . . no
C5 C6 1.393(6) . . no
C3 H31 0.980(8) . . no
C4 H41 0.980(8) . . no
C5 H51 0.979(7) . . no
C6 H61 0.981(6) . . no
C7 H71 0.979(9) . . no
C7 H72 0.979(9) . . no
C7 H73 0.981(8) . . no
C8 H81 0.980(9) . . no
C8 H82 0.981(7) . . no
C8 H83 0.981(8) . . no

loop_
_geom_torsion_atom_site_label_1
_geom_torsion_atom_site_label_2
_geom_torsion_atom_site_label_3
_geom_torsion_atom_site_label_4
_geom_torsion
_geom_torsion_site_symmetry_1
_geom_torsion_site_symmetry_2
_geom_torsion_site_symmetry_3
_geom_torsion_site_symmetry_4
_geom_torsion_publ_flag
N1 Cu1 S1 C1 5.50(16) . . . . no
N1 Cu1 S1 Cu1 112.56(9) . . . 3_555 no
Cu1 Cu1 S1 C1 -126.53(14) 2_555 . . . no
Cu1 Cu1 S1 Cu1 -19.46(3) 2_555 . . 3_555 no
S1 Cu1 S1 C1 179.76(15) 2_555 . . . no
S1 Cu1 S1 Cu1 -73.18(8) 2_555 . . 3_555 no
Cu1 Cu1 S1 C1 -107.06(14) 3_555 . . . no
S1 Cu1 N1 C2 -6.4(2) . . . . no
S1 Cu1 N1 C7 -129.7(3) . . . . no
S1 Cu1 N1 C8 112.2(3) . . . . no
Cu1 Cu1 N1 C2 108.3(2) 2_555 . . . no
Cu1 Cu1 N1 C7 -14.9(4) 2_555 . . . no
Cu1 Cu1 N1 C8 -133.0(3) 2_555 . . . no
S1 Cu1 N1 C2 178.1(2) 2_555 . . . no
S1 Cu1 N1 C7 54.8(4) 2_555 . . . no
S1 Cu1 N1 C8 -63.2(3) 2_555 . . . no
Cu1 Cu1 N1 C2 43.2(3) 3_555 . . . no
Cu1 Cu1 N1 C7 -80.0(3) 3_555 . . . no
Cu1 Cu1 N1 C8 161.9(3) 3_555 . . . no
S1 Cu1 Cu1 S1 -141.04(4) . . 2_555 2_555 no
S1 Cu1 Cu1 N1 143.62(12) . . 2_555 2_555 no
S1 Cu1 Cu1 Cu1 17.65(2) . . 2_555 3_555 no
S1 Cu1 Cu1 S1 -0.28(5) . . 2_555 3_555 no
N1 Cu1 Cu1 S1 112.94(13) . . 2_555 2_555 no
N1 Cu1 Cu1 N1 37.60(17) . . 2_555 2_555 no
N1 Cu1 Cu1 Cu1 -88.37(13) . . 2_555 3_555 no
N1 Cu1 Cu1 S1 -106.30(13) . . 2_555 3_555 no
S1 Cu1 S1 Cu1 72.91(7) . . 2_555 2_555 no
S1 Cu1 S1 C1 166.0(2) . . 2_555 2_555 no
N1 Cu1 S1 Cu1 -114.44(11) . . 2_555 2_555 no
N1 Cu1 S1 C1 -21.3(2) . . 2_555 2_555 no
S1 Cu1 Cu1 Cu1 -158.69(3) . . 3_555 2_555 no
S1 Cu1 Cu1 S1 -141.04(4) . . 3_555 3_555 no
S1 Cu1 Cu1 N1 112.95(10) . . 3_555 3_555 no
N1 Cu1 Cu1 S1 -75.34(9) . . 3_555 . no
N1 Cu1 Cu1 Cu1 125.97(9) . . 3_555 2_555 no
N1 Cu1 Cu1 S1 143.62(9) . . 3_555 3_555 no
N1 Cu1 Cu1 N1 37.60(13) . . 3_555 3_555 no
Cu1 Cu1 Cu1 S1 158.69(3) 2_555 . 3_555 . no
S1 Cu1 Cu1 S1 140.76(4) 2_555 . 3_555 . no
Cu1 S1 C1 C2 -4.9(4) . . . . no
Cu1 S1 C1 C6 177.8(3) . . . . no
Cu1 S1 C1 C2 -81.7(4) 3_555 . . . no
Cu1 S1 C1 C6 101.0(3) 3_555 . . . no
Cu1 N1 C2 C1 5.1(5) . . . . no
Cu1 N1 C2 C3 -176.8(4) . . . . no
C7 N1 C2 C1 127.3(4) . . . . no
C7 N1 C2 C3 -54.5(6) . . . . no
C8 N1 C2 C1 -111.6(4) . . . . no
C8 N1 C2 C3 66.6(5) . . . . no
S1 C1 C2 N1 0.1(6) . . . . no
S1 C1 C2 C3 -178.0(4) . . . . no
C6 C1 C2 N1 177.4(4) . . . . no
C6 C1 C2 C3 -0.7(7) . . . . no
S1 C1 C6 C5 176.6(3) . . . . no
C2 C1 C6 C5 -0.8(6) . . . . no
N1 C2 C3 C4 -176.6(5) . . . . no
C1 C2 C3 C4 1.6(8) . . . . no
C2 C3 C4 C5 -0.9(8) . . . . no
C3 C4 C5 C6 -0.6(8) . . . . no
C4 C5 C6 C1 1.5(7) . . . . no
